data_7041922
loop_
_publ_author_name
'Jones, J. Stuart'
'Wade, Casey R.'
'Yang, Mengxi'
'Gabba\"i, Fran\,cois P'

_publ_section_title
;
 On the coordination non-innocence of antimony in nickel(ii) complexes of
 the tetradentate (o-(Ph2P)C6H4)3Sb ligand.
;
_journal_issue 17
_journal_name_full 'Dalton transactions (Cambridge, England : 2003)'
_journal_page_first 5598
_journal_page_last 5604
_journal_paper_doi 10.1039/c6dt04817j
_journal_volume 46
_journal_year 2017
_chemical_formula_sum 'C54 H42 As P3'
_chemical_formula_weight 858.70
_space_group_crystal_system triclinic
_space_group_IT_number 2
_space_group_name_Hall '-P 1'
_space_group_name_H-M_alt 'P -1'
_symmetry_space_group_name_Hall '-P 1'
_symmetry_space_group_name_H-M 'P -1'
_atom_sites_solution_hydrogens geom
_audit_creation_method SHELXL-2014/7
_audit_update_record
;
2017-01-31 deposited with the CCDC.
2017-02-02 downloaded from the CCDC.
;
_cell_angle_alpha 102.724(14)
_cell_angle_beta 90.398(14)
_cell_angle_gamma 92.371(14)
_cell_formula_units_Z 2
_cell_length_a 10.438(2)
_cell_length_b 13.155(3)
_cell_length_c 15.671(3)
_cell_measurement_reflns_used 4902
_cell_measurement_temperature 110(2)
_cell_measurement_theta_max 24.76
_cell_measurement_theta_min 2.35
_cell_volume 2096.9(8)
_computing_cell_refinement 'Bruker SMART'
_computing_data_collection 'Bruker SMART'
_computing_data_reduction 'Bruker SAINT'
_computing_molecular_graphics 'Bruker SHELXTL'
_computing_publication_material 'Bruker SHELXTL'
_computing_structure_refinement 'SHELXL-2014/7 (Sheldrick, 2014)'
_computing_structure_solution 'Bruker SHELXTL'
_diffrn_ambient_temperature 110(2)
_diffrn_measured_fraction_theta_full 0.998
_diffrn_measured_fraction_theta_max 0.947
_diffrn_measurement_device_type 'CCD area detector'
_diffrn_measurement_method 'phi and omega scans'
_diffrn_radiation_type MoK\a
_diffrn_radiation_wavelength 0.71073
_diffrn_reflns_av_R_equivalents 0.0807
_diffrn_reflns_av_unetI/netI 0.1042
_diffrn_reflns_Laue_measured_fraction_full 0.998
_diffrn_reflns_Laue_measured_fraction_max 0.947
_diffrn_reflns_limit_h_max 14
_diffrn_reflns_limit_h_min -14
_diffrn_reflns_limit_k_max 18
_diffrn_reflns_limit_k_min -18
_diffrn_reflns_limit_l_max 22
_diffrn_reflns_limit_l_min -22
_diffrn_reflns_number 42880
_diffrn_reflns_point_group_measured_fraction_full 0.998
_diffrn_reflns_point_group_measured_fraction_max 0.947
_diffrn_reflns_theta_full 25.242
_diffrn_reflns_theta_max 30.843
_diffrn_reflns_theta_min 1.588
_exptl_absorpt_coefficient_mu 0.963
_exptl_absorpt_correction_T_max 0.7461
_exptl_absorpt_correction_T_min 0.6606
_exptl_absorpt_correction_type multi-scan
_exptl_absorpt_process_details sadabs
_exptl_crystal_colour colorless
_exptl_crystal_density_diffrn 1.360
_exptl_crystal_description plate
_exptl_crystal_F_000 888
_exptl_crystal_size_max 0.300
_exptl_crystal_size_mid 0.210
_exptl_crystal_size_min 0.040
_refine_diff_density_max 2.352
_refine_diff_density_min -0.964
_refine_diff_density_rms 0.112
_refine_ls_extinction_method none
_refine_ls_goodness_of_fit_ref 1.005
_refine_ls_hydrogen_treatment riding
_refine_ls_matrix_type full
_refine_ls_number_parameters 523
_refine_ls_number_reflns 12481
_refine_ls_number_restraints 0
_refine_ls_restrained_S_all 1.005
_refine_ls_R_factor_all 0.1084
_refine_ls_R_factor_gt 0.0570
_refine_ls_shift/su_max 0.000
_refine_ls_shift/su_mean 0.000
_refine_ls_structure_factor_coef Fsqd
_refine_ls_weighting_details 'w=1/[\s^2^(Fo^2^)+(0.0823P)^2^] where P=(Fo^2^+2Fc^2^)/3'
_refine_ls_weighting_scheme calc
_refine_ls_wR_factor_gt 0.1392
_refine_ls_wR_factor_ref 0.1654
_reflns_Friedel_coverage 0.000
_reflns_number_gt 7696
_reflns_number_total 12481
_reflns_threshold_expression 'I > 2\s(I)'
_cod_data_source_file c6dt04817j2.cif
_cod_data_source_block y
_cod_depositor_comments 'Adding full bibliography for 7041921--7041925.cif.'
_cod_original_cell_volume 2097.0(7)
_cod_database_code 7041922
_shelx_shelxl_version_number 2014/7
_shelx_space_group_comment
; 
The symmetry employed for this shelxl refinement is uniquely defined 
by the following loop, which should always be used as a source of 
symmetry information in preference to the above space-group names. 
They are only intended as comments. 
;
_shelx_estimated_absorpt_t_min 0.761
_shelx_estimated_absorpt_t_max 0.962

loop_
_space_group_symop_operation_xyz
'x, y, z'
'-x, -y, -z'

loop_
_atom_site_label
_atom_site_type_symbol
_atom_site_fract_x
_atom_site_fract_y
_atom_site_fract_z
_atom_site_U_iso_or_equiv
_atom_site_adp_type
_atom_site_occupancy
_atom_site_site_symmetry_order
_atom_site_calc_flag
_atom_site_refinement_flags_posn
_atom_site_refinement_flags_adp
As1 As 0.65492(3) 0.76384(2) 0.25910(2) 0.01925(10) Uani 1 1 d . .
P1 P 0.77474(8) 0.79702(7) 0.44982(5) 0.02265(18) Uani 1 1 d . .
P2 P 0.68858(8) 0.97948(6) 0.18706(5) 0.02191(18) Uani 1 1 d . .
P3 P 0.39044(8) 0.62792(7) 0.26247(6) 0.02508(19) Uani 1 1 d . .
C1 C 0.8412(3) 0.7883(2) 0.2765(2) 0.0201(6) Uani 1 1 d . .
C2 C 0.9249(3) 0.7929(3) 0.2085(2) 0.0247(7) Uani 1 1 d . .
H2 H 0.8921 0.7833 0.1504 0.030 Uiso 1 1 calc R U
C3 C 1.0555(3) 0.8113(3) 0.2244(2) 0.0283(7) Uani 1 1 d . .
H3 H 1.1118 0.8123 0.1772 0.034 Uiso 1 1 calc R U
C4 C 1.1036(3) 0.8282(3) 0.3087(2) 0.0288(7) Uani 1 1 d . .
H4 H 1.1929 0.8423 0.3199 0.035 Uiso 1 1 calc R U
C5 C 1.0214(3) 0.8246(2) 0.3768(2) 0.0241(7) Uani 1 1 d . .
H5 H 1.0555 0.8352 0.4346 0.029 Uiso 1 1 calc R U
C6 C 0.8899(3) 0.8057(2) 0.3628(2) 0.0206(6) Uani 1 1 d . .
C7 C 0.7239(3) 0.9305(2) 0.4845(2) 0.0215(6) Uani 1 1 d . .
C8 C 0.7486(3) 1.0078(3) 0.4386(2) 0.0254(7) Uani 1 1 d . .
H8 H 0.7994 0.9937 0.3877 0.031 Uiso 1 1 calc R U
C9 C 0.6993(3) 1.1061(3) 0.4668(2) 0.0297(7) Uani 1 1 d . .
H9 H 0.7170 1.1591 0.4355 0.036 Uiso 1 1 calc R U
C10 C 0.6243(3) 1.1263(3) 0.5408(2) 0.0308(8) Uani 1 1 d . .
H10 H 0.5897 1.1930 0.5599 0.037 Uiso 1 1 calc R U
C11 C 0.5998(3) 1.0501(3) 0.5866(2) 0.0291(7) Uani 1 1 d . .
H11 H 0.5488 1.0645 0.6375 0.035 Uiso 1 1 calc R U
C12 C 0.6486(3) 0.9531(3) 0.5592(2) 0.0264(7) Uani 1 1 d . .
H12 H 0.6310 0.9009 0.5914 0.032 Uiso 1 1 calc R U
C13 C 0.8740(3) 0.7842(2) 0.5435(2) 0.0223(6) Uani 1 1 d . .
C14 C 0.9497(3) 0.8659(3) 0.5922(2) 0.0246(7) Uani 1 1 d . .
H14 H 0.9518 0.9319 0.5770 0.029 Uiso 1 1 calc R U
C15 C 1.0225(3) 0.8521(3) 0.6632(2) 0.0285(7) Uani 1 1 d . .
H15 H 1.0743 0.9084 0.6962 0.034 Uiso 1 1 calc R U
C16 C 1.0192(3) 0.7550(3) 0.6855(2) 0.0285(7) Uani 1 1 d . .
H16 H 1.0707 0.7446 0.7328 0.034 Uiso 1 1 calc R U
C17 C 0.9431(3) 0.6762(3) 0.6403(2) 0.0294(8) Uani 1 1 d . .
H17 H 0.9393 0.6110 0.6570 0.035 Uiso 1 1 calc R U
C18 C 0.8696(3) 0.6891(3) 0.5686(2) 0.0244(7) Uani 1 1 d . .
H18 H 0.8165 0.6327 0.5370 0.029 Uiso 1 1 calc R U
C19 C 0.6386(3) 0.7644(2) 0.13315(19) 0.0206(6) Uani 1 1 d . .
C20 C 0.6033(3) 0.6744(2) 0.0723(2) 0.0226(6) Uani 1 1 d . .
H20 H 0.5931 0.6102 0.0904 0.027 Uiso 1 1 calc R U
C21 C 0.5825(3) 0.6763(3) -0.0154(2) 0.0254(7) Uani 1 1 d . .
H21 H 0.5555 0.6141 -0.0561 0.030 Uiso 1 1 calc R U
C22 C 0.6009(3) 0.7682(3) -0.0432(2) 0.0273(7) Uani 1 1 d . .
H22 H 0.5904 0.7689 -0.1033 0.033 Uiso 1 1 calc R U
C23 C 0.6346(3) 0.8587(3) 0.0166(2) 0.0248(7) Uani 1 1 d . .
H23 H 0.6460 0.9221 -0.0025 0.030 Uiso 1 1 calc R U
C24 C 0.6521(3) 0.8589(2) 0.1049(2) 0.0202(6) Uani 1 1 d . .
C25 C 0.5318(3) 1.0378(3) 0.2017(2) 0.0246(7) Uani 1 1 d . .
C26 C 0.4181(3) 0.9899(3) 0.1646(2) 0.0289(7) Uani 1 1 d . .
H26 H 0.4191 0.9228 0.1266 0.035 Uiso 1 1 calc R U
C27 C 0.3018(3) 1.0386(3) 0.1822(2) 0.0342(8) Uani 1 1 d . .
H27 H 0.2243 1.0044 0.1566 0.041 Uiso 1 1 calc R U
C28 C 0.2996(4) 1.1365(3) 0.2368(2) 0.0371(9) Uani 1 1 d . .
H28 H 0.2207 1.1701 0.2482 0.045 Uiso 1 1 calc R U
C29 C 0.4114(4) 1.1852(3) 0.2744(2) 0.0331(8) Uani 1 1 d . .
H29 H 0.4100 1.2527 0.3116 0.040 Uiso 1 1 calc R U
C30 C 0.5266(3) 1.1360(3) 0.2583(2) 0.0287(7) Uani 1 1 d . .
H30 H 0.6031 1.1694 0.2862 0.034 Uiso 1 1 calc R U
C31 C 0.7715(3) 1.0603(2) 0.1205(2) 0.0234(7) Uani 1 1 d . .
C32 C 0.7108(3) 1.1283(3) 0.0788(2) 0.0282(7) Uani 1 1 d . .
H32 H 0.6205 1.1339 0.0828 0.034 Uiso 1 1 calc R U
C33 C 0.7807(4) 1.1882(3) 0.0312(2) 0.0365(9) Uani 1 1 d . .
H33 H 0.7380 1.2336 0.0020 0.044 Uiso 1 1 calc R U
C34 C 0.9107(4) 1.1821(3) 0.0263(2) 0.0376(9) Uani 1 1 d . .
H34 H 0.9584 1.2243 -0.0054 0.045 Uiso 1 1 calc R U
C35 C 0.9733(4) 1.1151(3) 0.0669(2) 0.0375(9) Uani 1 1 d . .
H35 H 1.0636 1.1099 0.0622 0.045 Uiso 1 1 calc R U
C36 C 0.9042(3) 1.0554(3) 0.1146(2) 0.0305(8) Uani 1 1 d . .
H36 H 0.9478 1.0104 0.1436 0.037 Uiso 1 1 calc R U
C37 C 0.6548(3) 0.6111(2) 0.24507(19) 0.0211(6) Uani 1 1 d . .
C38 C 0.7678(3) 0.5555(3) 0.2302(2) 0.0268(7) Uani 1 1 d . .
H38 H 0.8472 0.5927 0.2276 0.032 Uiso 1 1 calc R U
C39 C 0.7663(3) 0.4496(3) 0.2194(2) 0.0300(8) Uani 1 1 d . .
H39 H 0.8437 0.4136 0.2095 0.036 Uiso 1 1 calc R U
C40 C 0.6509(3) 0.3950(3) 0.2231(2) 0.0289(7) Uani 1 1 d . .
H40 H 0.6491 0.3214 0.2159 0.035 Uiso 1 1 calc R U
C41 C 0.5388(3) 0.4474(3) 0.2370(2) 0.0278(7) Uani 1 1 d . .
H41 H 0.4601 0.4093 0.2395 0.033 Uiso 1 1 calc R U
C42 C 0.5391(3) 0.5554(2) 0.2475(2) 0.0231(7) Uani 1 1 d . .
C43 C 0.2831(3) 0.5469(3) 0.1806(2) 0.0263(7) Uani 1 1 d . .
C44 C 0.2683(3) 0.5808(3) 0.1019(2) 0.0302(8) Uani 1 1 d . .
H44 H 0.3122 0.6432 0.0951 0.036 Uiso 1 1 calc R U
C45 C 0.1912(4) 0.5247(3) 0.0348(2) 0.0396(9) Uani 1 1 d . .
H45 H 0.1839 0.5470 -0.0186 0.048 Uiso 1 1 calc R U
C46 C 0.1241(4) 0.4354(3) 0.0460(3) 0.0398(9) Uani 1 1 d . .
H46 H 0.0702 0.3966 0.0002 0.048 Uiso 1 1 calc R U
C47 C 0.1352(3) 0.4028(3) 0.1236(2) 0.0363(8) Uani 1 1 d . .
H47 H 0.0873 0.3425 0.1311 0.044 Uiso 1 1 calc R U
C48 C 0.2145(3) 0.4564(3) 0.1897(2) 0.0308(8) Uani 1 1 d . .
H48 H 0.2230 0.4320 0.2421 0.037 Uiso 1 1 calc R U
C49 C 0.3340(3) 0.6015(3) 0.3653(2) 0.0283(7) Uani 1 1 d . .
C50 C 0.2024(3) 0.6038(3) 0.3847(2) 0.0328(8) Uani 1 1 d . .
H50 H 0.1416 0.6085 0.3405 0.039 Uiso 1 1 calc R U
C51 C 0.1608(4) 0.5993(3) 0.4670(3) 0.0393(9) Uani 1 1 d . .
H51 H 0.0717 0.6004 0.4788 0.047 Uiso 1 1 calc R U
C52 C 0.2476(4) 0.5931(3) 0.5327(3) 0.0437(10) Uani 1 1 d . .
H52 H 0.2182 0.5891 0.5892 0.052 Uiso 1 1 calc R U
C53 C 0.3763(4) 0.5928(3) 0.5157(2) 0.0400(9) Uani 1 1 d . .
H53 H 0.4362 0.5899 0.5609 0.048 Uiso 1 1 calc R U
C54 C 0.4197(4) 0.5969(3) 0.4330(2) 0.0333(8) Uani 1 1 d . .
H54 H 0.5091 0.5964 0.4222 0.040 Uiso 1 1 calc R U

loop_
_atom_site_aniso_label
_atom_site_aniso_U_11
_atom_site_aniso_U_22
_atom_site_aniso_U_33
_atom_site_aniso_U_23
_atom_site_aniso_U_13
_atom_site_aniso_U_12
As1 0.01886(17) 0.02133(18) 0.01757(17) 0.00477(13) -0.00188(11) -0.00106(12)
P1 0.0233(4) 0.0249(4) 0.0210(4) 0.0077(3) -0.0001(3) 0.0015(3)
P2 0.0235(4) 0.0215(4) 0.0211(4) 0.0058(3) -0.0015(3) -0.0005(3)
P3 0.0229(4) 0.0262(5) 0.0268(5) 0.0075(4) -0.0004(3) 0.0003(3)
C1 0.0233(16) 0.0173(15) 0.0196(15) 0.0041(12) -0.0019(12) 0.0014(12)
C2 0.0279(17) 0.0285(18) 0.0188(16) 0.0076(14) -0.0032(12) 0.0014(13)
C3 0.0208(16) 0.038(2) 0.0267(18) 0.0083(15) 0.0026(13) 0.0019(14)
C4 0.0198(16) 0.037(2) 0.0299(19) 0.0087(15) -0.0021(13) -0.0014(14)
C5 0.0237(16) 0.0291(18) 0.0196(16) 0.0057(13) -0.0042(12) -0.0007(13)
C6 0.0218(15) 0.0176(15) 0.0230(16) 0.0059(12) 0.0005(12) -0.0001(12)
C7 0.0186(15) 0.0285(17) 0.0182(15) 0.0074(13) -0.0040(11) 0.0002(12)
C8 0.0246(17) 0.0268(18) 0.0249(17) 0.0066(14) -0.0028(13) -0.0025(13)
C9 0.0317(19) 0.0248(18) 0.0320(19) 0.0055(15) -0.0062(14) -0.0019(14)
C10 0.0301(18) 0.0258(18) 0.0314(19) -0.0051(15) -0.0109(14) 0.0055(14)
C11 0.0259(17) 0.038(2) 0.0202(17) -0.0009(15) -0.0026(13) 0.0045(14)
C12 0.0237(17) 0.036(2) 0.0204(16) 0.0082(14) -0.0015(12) 0.0015(14)
C13 0.0241(16) 0.0247(17) 0.0192(16) 0.0063(13) 0.0013(12) 0.0051(13)
C14 0.0241(17) 0.0297(18) 0.0223(17) 0.0115(14) 0.0002(12) -0.0010(13)
C15 0.0257(17) 0.039(2) 0.0213(17) 0.0092(15) -0.0018(13) -0.0043(14)
C16 0.0255(17) 0.041(2) 0.0226(17) 0.0127(15) 0.0001(13) 0.0085(15)
C17 0.0329(19) 0.0305(19) 0.0292(19) 0.0147(15) 0.0073(14) 0.0094(15)
C18 0.0261(17) 0.0241(17) 0.0236(17) 0.0063(13) 0.0054(13) 0.0032(13)
C19 0.0193(15) 0.0262(17) 0.0170(15) 0.0061(13) -0.0018(11) 0.0032(12)
C20 0.0235(16) 0.0203(16) 0.0237(17) 0.0042(13) -0.0008(12) 0.0012(12)
C21 0.0299(18) 0.0249(18) 0.0191(16) 0.0006(13) -0.0029(13) -0.0003(13)
C22 0.0299(18) 0.036(2) 0.0163(16) 0.0059(14) -0.0027(12) 0.0022(14)
C23 0.0263(17) 0.0271(18) 0.0218(17) 0.0077(14) -0.0027(12) -0.0003(13)
C24 0.0165(14) 0.0231(16) 0.0214(16) 0.0057(13) -0.0019(11) 0.0002(11)
C25 0.0253(17) 0.0254(17) 0.0254(17) 0.0100(14) 0.0041(13) 0.0024(13)
C26 0.0245(17) 0.033(2) 0.0306(19) 0.0098(15) 0.0012(13) 0.0005(14)
C27 0.0221(17) 0.044(2) 0.041(2) 0.0184(18) 0.0023(14) 0.0002(15)
C28 0.032(2) 0.048(2) 0.040(2) 0.0254(19) 0.0155(16) 0.0173(17)
C29 0.045(2) 0.031(2) 0.0270(19) 0.0130(15) 0.0130(16) 0.0119(16)
C30 0.0343(19) 0.0268(18) 0.0267(18) 0.0098(15) 0.0043(14) 0.0011(14)
C31 0.0248(16) 0.0244(17) 0.0214(16) 0.0062(13) -0.0008(12) -0.0014(13)
C32 0.0325(18) 0.0224(17) 0.0315(19) 0.0101(14) -0.0012(14) -0.0002(14)
C33 0.052(2) 0.028(2) 0.031(2) 0.0118(16) -0.0004(17) -0.0047(17)
C34 0.047(2) 0.036(2) 0.0266(19) 0.0030(16) 0.0073(16) -0.0160(17)
C35 0.033(2) 0.043(2) 0.034(2) 0.0028(17) 0.0079(15) -0.0066(16)
C36 0.0269(18) 0.038(2) 0.0255(18) 0.0046(15) 0.0020(13) -0.0021(15)
C37 0.0256(16) 0.0216(16) 0.0148(15) 0.0015(12) -0.0014(11) 0.0000(12)
C38 0.0245(17) 0.0280(18) 0.0287(18) 0.0077(14) 0.0007(13) 0.0010(13)
C39 0.0307(19) 0.0285(19) 0.0320(19) 0.0077(15) 0.0021(14) 0.0089(14)
C40 0.039(2) 0.0195(17) 0.0280(18) 0.0060(14) -0.0012(14) 0.0019(14)
C41 0.0294(18) 0.0251(18) 0.0301(18) 0.0095(14) -0.0026(14) -0.0027(13)
C42 0.0227(16) 0.0266(18) 0.0194(16) 0.0042(13) -0.0010(12) 0.0007(13)
C43 0.0211(16) 0.0293(18) 0.0288(18) 0.0073(14) -0.0008(13) 0.0007(13)
C44 0.0253(18) 0.032(2) 0.034(2) 0.0087(16) -0.0017(14) 0.0022(14)
C45 0.037(2) 0.051(3) 0.032(2) 0.0114(18) -0.0061(16) 0.0103(18)
C46 0.029(2) 0.042(2) 0.043(2) -0.0018(18) -0.0124(16) 0.0029(16)
C47 0.0265(19) 0.036(2) 0.044(2) 0.0061(18) -0.0021(16) -0.0042(15)
C48 0.0255(18) 0.034(2) 0.032(2) 0.0068(16) 0.0034(14) -0.0015(14)
C49 0.0336(19) 0.0220(17) 0.0294(19) 0.0050(14) 0.0041(14) 0.0048(14)
C50 0.035(2) 0.0277(19) 0.035(2) 0.0040(15) 0.0056(15) 0.0055(15)
C51 0.043(2) 0.035(2) 0.040(2) 0.0060(17) 0.0157(17) 0.0078(17)
C52 0.065(3) 0.034(2) 0.034(2) 0.0090(17) 0.023(2) 0.016(2)
C53 0.058(3) 0.035(2) 0.027(2) 0.0071(17) -0.0030(17) 0.0080(18)
C54 0.039(2) 0.034(2) 0.0267(19) 0.0052(15) 0.0017(15) 0.0084(16)

loop_
_atom_type_symbol
_atom_type_description
_atom_type_scat_dispersion_real
_atom_type_scat_dispersion_imag
_atom_type_scat_source
C C 0.0033 0.0016 'International Tables Vol C Tables 4.2.6.8 and 6.1.1.4'
H H 0.0000 0.0000 'International Tables Vol C Tables 4.2.6.8 and 6.1.1.4'
P P 0.1023 0.0942 'International Tables Vol C Tables 4.2.6.8 and 6.1.1.4'
As As 0.0499 2.0058 'International Tables Vol C Tables 4.2.6.8 and 6.1.1.4'

loop_
_geom_angle_atom_site_label_1
_geom_angle_atom_site_label_2
_geom_angle_atom_site_label_3
_geom_angle
C1 As1 C37 96.04(12)
C1 As1 C19 100.33(12)
C37 As1 C19 96.90(12)
C7 P1 C13 101.61(14)
C7 P1 C6 103.11(14)
C13 P1 C6 104.80(14)
C25 P2 C24 102.08(15)
C25 P2 C31 101.74(14)
C24 P2 C31 101.23(14)
C49 P3 C43 103.84(16)
C49 P3 C42 101.34(15)
C43 P3 C42 102.22(15)
C2 C1 C6 119.3(3)
C2 C1 As1 123.2(2)
C6 C1 As1 117.5(2)
C3 C2 C1 120.9(3)
C3 C2 H2 119.6
C1 C2 H2 119.6
C4 C3 C2 120.0(3)
C4 C3 H3 120.0
C2 C3 H3 120.0
C3 C4 C5 119.7(3)
C3 C4 H4 120.2
C5 C4 H4 120.2
C4 C5 C6 121.7(3)
C4 C5 H5 119.2
C6 C5 H5 119.2
C5 C6 C1 118.5(3)
C5 C6 P1 124.2(2)
C1 C6 P1 117.3(2)
C8 C7 C12 118.8(3)
C8 C7 P1 124.0(2)
C12 C7 P1 117.1(2)
C7 C8 C9 120.3(3)
C7 C8 H8 119.8
C9 C8 H8 119.8
C10 C9 C8 119.7(3)
C10 C9 H9 120.1
C8 C9 H9 120.1
C11 C10 C9 120.2(3)
C11 C10 H10 119.9
C9 C10 H10 119.9
C10 C11 C12 120.4(3)
C10 C11 H11 119.8
C12 C11 H11 119.8
C11 C12 C7 120.7(3)
C11 C12 H12 119.7
C7 C12 H12 119.7
C14 C13 C18 118.6(3)
C14 C13 P1 123.0(2)
C18 C13 P1 118.4(2)
C13 C14 C15 120.7(3)
C13 C14 H14 119.7
C15 C14 H14 119.7
C14 C15 C16 119.6(3)
C14 C15 H15 120.2
C16 C15 H15 120.2
C17 C16 C15 120.1(3)
C17 C16 H16 119.9
C15 C16 H16 119.9
C16 C17 C18 120.7(3)
C16 C17 H17 119.6
C18 C17 H17 119.6
C13 C18 C17 120.3(3)
C13 C18 H18 119.9
C17 C18 H18 119.9
C20 C19 C24 118.5(3)
C20 C19 As1 120.9(2)
C24 C19 As1 120.3(2)
C19 C20 C21 121.0(3)
C19 C20 H20 119.5
C21 C20 H20 119.5
C22 C21 C20 120.1(3)
C22 C21 H21 119.9
C20 C21 H21 119.9
C23 C22 C21 119.7(3)
C23 C22 H22 120.2
C21 C22 H22 120.2
C22 C23 C24 121.0(3)
C22 C23 H23 119.5
C24 C23 H23 119.5
C23 C24 C19 119.7(3)
C23 C24 P2 122.0(2)
C19 C24 P2 118.4(2)
C26 C25 C30 118.0(3)
C26 C25 P2 124.8(3)
C30 C25 P2 117.1(3)
C25 C26 C27 120.9(3)
C25 C26 H26 119.5
C27 C26 H26 119.5
C28 C27 C26 119.9(3)
C28 C27 H27 120.0
C26 C27 H27 120.0
C29 C28 C27 119.9(3)
C29 C28 H28 120.0
C27 C28 H28 120.0
C28 C29 C30 120.2(4)
C28 C29 H29 119.9
C30 C29 H29 119.9
C29 C30 C25 121.0(3)
C29 C30 H30 119.5
C25 C30 H30 119.5
C32 C31 C36 118.2(3)
C32 C31 P2 124.2(2)
C36 C31 P2 117.5(2)
C31 C32 C33 120.7(3)
C31 C32 H32 119.7
C33 C32 H32 119.7
C34 C33 C32 120.1(3)
C34 C33 H33 120.0
C32 C33 H33 120.0
C33 C34 C35 120.3(3)
C33 C34 H34 119.8
C35 C34 H34 119.8
C34 C35 C36 119.8(4)
C34 C35 H35 120.1
C36 C35 H35 120.1
C35 C36 C31 120.8(3)
C35 C36 H36 119.6
C31 C36 H36 119.6
C42 C37 C38 118.4(3)
C42 C37 As1 119.3(2)
C38 C37 As1 122.2(2)
C39 C38 C37 121.7(3)
C39 C38 H38 119.2
C37 C38 H38 119.2
C38 C39 C40 119.4(3)
C38 C39 H39 120.3
C40 C39 H39 120.3
C41 C40 C39 120.1(3)
C41 C40 H40 120.0
C39 C40 H40 120.0
C40 C41 C42 121.0(3)
C40 C41 H41 119.5
C42 C41 H41 119.5
C37 C42 C41 119.4(3)
C37 C42 P3 118.3(2)
C41 C42 P3 122.3(2)
C48 C43 C44 118.3(3)
C48 C43 P3 125.9(3)
C44 C43 P3 115.8(3)
C45 C44 C43 120.9(3)
C45 C44 H44 119.6
C43 C44 H44 119.6
C44 C45 C46 119.4(4)
C44 C45 H45 120.3
C46 C45 H45 120.3
C47 C46 C45 120.3(4)
C47 C46 H46 119.9
C45 C46 H46 119.9
C48 C47 C46 120.7(4)
C48 C47 H47 119.7
C46 C47 H47 119.7
C47 C48 C43 120.4(3)
C47 C48 H48 119.8
C43 C48 H48 119.8
C54 C49 C50 117.4(3)
C54 C49 P3 121.2(3)
C50 C49 P3 120.5(3)
C51 C50 C49 120.8(4)
C51 C50 H50 119.6
C49 C50 H50 119.6
C50 C51 C52 120.7(4)
C50 C51 H51 119.7
C52 C51 H51 119.7
C53 C52 C51 119.5(4)
C53 C52 H52 120.3
C51 C52 H52 120.3
C52 C53 C54 120.5(4)
C52 C53 H53 119.7
C54 C53 H53 119.7
C53 C54 C49 121.1(4)
C53 C54 H54 119.5
C49 C54 H54 119.5

loop_
_geom_bond_atom_site_label_1
_geom_bond_atom_site_label_2
_geom_bond_distance
As1 C1 1.964(3)
As1 C37 1.972(3)
As1 C19 1.982(3)
P1 C7 1.822(3)
P1 C13 1.833(3)
P1 C6 1.843(3)
P2 C25 1.831(3)
P2 C24 1.834(3)
P2 C31 1.843(3)
P3 C49 1.818(3)
P3 C43 1.821(4)
P3 C42 1.844(3)
C1 C2 1.394(4)
C1 C6 1.409(4)
C2 C3 1.385(4)
C2 H2 0.9500
C3 C4 1.379(5)
C3 H3 0.9500
C4 C5 1.382(4)
C4 H4 0.9500
C5 C6 1.392(4)
C5 H5 0.9500
C7 C8 1.387(4)
C7 C12 1.398(4)
C8 C9 1.392(5)
C8 H8 0.9500
C9 C10 1.387(5)
C9 H9 0.9500
C10 C11 1.371(5)
C10 H10 0.9500
C11 C12 1.374(5)
C11 H11 0.9500
C12 H12 0.9500
C13 C14 1.386(5)
C13 C18 1.390(4)
C14 C15 1.392(4)
C14 H14 0.9500
C15 C16 1.396(5)
C15 H15 0.9500
C16 C17 1.345(5)
C16 H16 0.9500
C17 C18 1.401(4)
C17 H17 0.9500
C18 H18 0.9500
C19 C20 1.383(4)
C19 C24 1.410(4)
C20 C21 1.395(4)
C20 H20 0.9500
C21 C22 1.378(5)
C21 H21 0.9500
C22 C23 1.375(5)
C22 H22 0.9500
C23 C24 1.394(4)
C23 H23 0.9500
C25 C26 1.383(5)
C25 C30 1.399(5)
C26 C27 1.397(5)
C26 H26 0.9500
C27 C28 1.381(5)
C27 H27 0.9500
C28 C29 1.373(5)
C28 H28 0.9500
C29 C30 1.387(5)
C29 H29 0.9500
C30 H30 0.9500
C31 C32 1.388(4)
C31 C36 1.392(4)
C32 C33 1.389(5)
C32 H32 0.9500
C33 C34 1.365(5)
C33 H33 0.9500
C34 C35 1.378(5)
C34 H34 0.9500
C35 C36 1.383(5)
C35 H35 0.9500
C36 H36 0.9500
C37 C42 1.391(4)
C37 C38 1.407(4)
C38 C39 1.366(5)
C38 H38 0.9500
C39 C40 1.384(5)
C39 H39 0.9500
C40 C41 1.377(5)
C40 H40 0.9500
C41 C42 1.394(4)
C41 H41 0.9500
C43 C48 1.398(5)
C43 C44 1.410(5)
C44 C45 1.377(5)
C44 H44 0.9500
C45 C46 1.388(6)
C45 H45 0.9500
C46 C47 1.380(5)
C46 H46 0.9500
C47 C48 1.369(5)
C47 H47 0.9500
C48 H48 0.9500
C49 C54 1.396(5)
C49 C50 1.410(5)
C50 C51 1.376(5)
C50 H50 0.9500
C51 C52 1.385(6)
C51 H51 0.9500
C52 C53 1.372(6)
C52 H52 0.9500
C53 C54 1.387(5)
C53 H53 0.9500
C54 H54 0.9500
